data_4105333
loop_
_publ_author_name
'Todd W. Hudnall'
'Christopher W. Bielawski'

_publ_section_title
;
 An N,N'-Diamidocarbene: Studies in C-H Insertion, Reversible
 Carbonylation, and Transition-Metal Coordination Chemistry
;
_journal_name_full 'Journal of the American Chemical Society'
_journal_page_first 16039
_journal_page_last 16041
_journal_paper_doi 10.1021/ja907481w
_journal_volume 131
_journal_year 2009
_chemical_formula_moiety 1,3-{Dipp}4,6-{Oxo}-5-{Me2}-2CO-HMDS
_chemical_formula_sum 'C37 H58 N3 Na O3 Si2'
_chemical_formula_weight 672.03
_chemical_name_common 6-KetoDipp-Ketene
_chemical_name_systematic
; 
 ? 
;
_space_group_IT_number 2
_symmetry_cell_setting triclinic
_symmetry_space_group_name_Hall '-P 1'
_symmetry_space_group_name_H-M 'P -1'
_atom_sites_solution_hydrogens geom
_atom_sites_solution_primary direct
_atom_sites_solution_secondary difmap
_audit_creation_method SHELXL-97
_cell_angle_alpha 82.83(3)
_cell_angle_beta 87.57(3)
_cell_angle_gamma 79.23(3)
_cell_formula_units_Z 2
_cell_length_a 10.617(2)
_cell_length_b 11.695(2)
_cell_length_c 16.402(3)
_cell_measurement_temperature 150(2)
_cell_volume 1984.7(7)
_computing_cell_refinement 'Collect software, Nonius B.V. 1998'
_computing_data_collection 'Collect software, Nonius B.V. 1998'
_computing_data_reduction 'DENZO and Scalepack (Otwinoski and Minor, 1997)'
_computing_structure_refinement 'SHELXL-97 (Sheldrick, 1997)'
_computing_structure_solution 'SHELXS-97 (Sheldrick, 1990)'
_diffrn_ambient_temperature 150(2)
_diffrn_measured_fraction_theta_full 0.968
_diffrn_measured_fraction_theta_max 0.968
_diffrn_measurement_device_type 'CCD area detector'
_diffrn_measurement_method 'omega scans'
_diffrn_radiation_monochromator graphite
_diffrn_radiation_source 'fine-focus sealed tube'
_diffrn_radiation_type MoK\a
_diffrn_radiation_wavelength 0.71073
_diffrn_reflns_av_R_equivalents 0.1483
_diffrn_reflns_av_sigmaI/netI 0.3061
_diffrn_reflns_limit_h_max 12
_diffrn_reflns_limit_h_min -12
_diffrn_reflns_limit_k_max 13
_diffrn_reflns_limit_k_min -13
_diffrn_reflns_limit_l_max 18
_diffrn_reflns_limit_l_min -19
_diffrn_reflns_number 11477
_diffrn_reflns_theta_full 24.99
_diffrn_reflns_theta_max 24.99
_diffrn_reflns_theta_min 1.79
_exptl_absorpt_coefficient_mu 0.136
_exptl_absorpt_correction_type none
_exptl_absorpt_process_details none
_exptl_crystal_colour purple
_exptl_crystal_density_diffrn 1.125
_exptl_crystal_description block
_exptl_crystal_F_000 728
_exptl_crystal_size_max 0.08
_exptl_crystal_size_mid 0.06
_exptl_crystal_size_min 0.05
_refine_diff_density_max 0.319
_refine_diff_density_min -0.235
_refine_diff_density_rms 0.053
_refine_ls_extinction_method none
_refine_ls_goodness_of_fit_ref 1.028
_refine_ls_hydrogen_treatment constr
_refine_ls_matrix_type full
_refine_ls_number_parameters 415
_refine_ls_number_reflns 6771
_refine_ls_number_restraints 0
_refine_ls_restrained_S_all 1.028
_refine_ls_R_factor_all 0.2894
_refine_ls_R_factor_gt 0.1038
_refine_ls_shift/su_max 0.013
_refine_ls_shift/su_mean 0.002
_refine_ls_structure_factor_coef Fsqd
_refine_ls_weighting_details 'calc w=1/[\s^2^(Fo^2^)+(0.0041P)^2^+3.5539P] where P=(Fo^2^+2Fc^2^)/3'
_refine_ls_weighting_scheme calc
_refine_ls_wR_factor_gt 0.1437
_refine_ls_wR_factor_ref 0.2015
_reflns_number_gt 2414
_reflns_number_total 6771
_reflns_threshold_expression >2sigma(I)
_cod_data_source_file ja907481w_si_002_3.cif
_cod_data_source_block 3NaHMDS
_cod_database_code 4105333

loop_
_symmetry_equiv_pos_as_xyz
'x, y, z'
'-x, -y, -z'

loop_
_atom_site_label
_atom_site_type_symbol
_atom_site_fract_x
_atom_site_fract_y
_atom_site_fract_z
_atom_site_U_iso_or_equiv
_atom_site_adp_type
_atom_site_occupancy
_atom_site_symmetry_multiplicity
_atom_site_calc_flag
_atom_site_refinement_flags
Si1 Si 0.2789(2) 0.55529(18) 0.10662(13) 0.0587(7) Uani 1 1 d .
N1 N 0.8660(5) 0.3082(5) 0.3941(3) 0.0435(15) Uani 1 1 d .
O1 O 0.7800(5) 0.4958(4) 0.4073(3) 0.0604(15) Uani 1 1 d .
C1 C 0.8849(6) 0.2125(6) 0.3485(4) 0.0446(19) Uani 1 1 d .
Na1 Na 0.5816(2) 0.4394(2) 0.07242(15) 0.0551(8) Uani 1 1 d .
Si2 Si 0.4334(2) 0.74437(18) 0.06778(14) 0.0602(7) Uani 1 1 d .
O2 O 0.7092(4) 0.3343(4) 0.1697(3) 0.0531(14) Uani 1 1 d .
N2 N 0.8281(5) 0.2243(5) 0.2705(3) 0.0426(15) Uani 1 1 d .
C2 C 0.9519(8) 0.1121(7) 0.3780(5) 0.072(3) Uani 1 1 d .
N3 N 0.4101(5) 0.6059(4) 0.0675(3) 0.0423(15) Uani 1 1 d .
C3 C 0.8026(7) 0.4170(6) 0.3636(5) 0.049(2) Uani 1 1 d .
O3 O 1.0110(6) 0.0216(5) 0.4074(3) 0.104(2) Uani 1 1 d .
C4 C 0.7635(7) 0.3278(6) 0.2342(5) 0.0458(19) Uani 1 1 d .
C5 C 0.7650(7) 0.4380(6) 0.2741(4) 0.052(2) Uani 1 1 d .
C6 C 0.8668(9) 0.5010(6) 0.2280(5) 0.095(3) Uani 1 1 d .
H6A H 0.9491 0.4502 0.2322 0.143 Uiso 1 1 calc R
H6B H 0.8701 0.5713 0.2519 0.143 Uiso 1 1 calc R
H6C H 0.8447 0.5208 0.1712 0.143 Uiso 1 1 calc R
C7 C 0.6330(8) 0.5158(6) 0.2691(5) 0.098(3) Uani 1 1 d .
H7A H 0.5715 0.4749 0.2986 0.146 Uiso 1 1 calc R
H7B H 0.6090 0.5355 0.2126 0.146 Uiso 1 1 calc R
H7C H 0.6352 0.5863 0.2930 0.146 Uiso 1 1 calc R
C8 C 0.9163(8) 0.2857(5) 0.4766(4) 0.0400(18) Uani 1 1 d .
C9 C 1.0438(7) 0.2888(5) 0.4871(5) 0.0452(19) Uani 1 1 d .
C10 C 1.0891(7) 0.2672(5) 0.5671(5) 0.051(2) Uani 1 1 d .
H10A H 1.1739 0.2704 0.5771 0.061 Uiso 1 1 calc R
C11 C 1.0065(9) 0.2408(6) 0.6321(5) 0.061(2) Uani 1 1 d .
H11A H 1.0375 0.2253 0.6853 0.074 Uiso 1 1 calc R
C12 C 0.8827(8) 0.2372(5) 0.6196(5) 0.055(2) Uani 1 1 d .
H12A H 0.8299 0.2202 0.6644 0.066 Uiso 1 1 calc R
C13 C 0.8323(7) 0.2583(5) 0.5408(5) 0.050(2) Uani 1 1 d .
C14 C 0.6927(7) 0.2542(6) 0.5290(5) 0.060(2) Uani 1 1 d .
H14A H 0.6788 0.2596 0.4699 0.072 Uiso 1 1 calc R
C15 C 0.6034(7) 0.3588(7) 0.5620(5) 0.091(3) Uani 1 1 d .
H15A H 0.6264 0.4307 0.5364 0.136 Uiso 1 1 calc R
H15B H 0.6122 0.3536 0.6204 0.136 Uiso 1 1 calc R
H15C H 0.5162 0.3573 0.5496 0.136 Uiso 1 1 calc R
C16 C 0.6568(8) 0.1392(7) 0.5694(5) 0.100(3) Uani 1 1 d .
H16A H 0.7127 0.0744 0.5486 0.150 Uiso 1 1 calc R
H16B H 0.5696 0.1374 0.5570 0.150 Uiso 1 1 calc R
H16C H 0.6656 0.1335 0.6278 0.150 Uiso 1 1 calc R
C17 C 1.1328(7) 0.3217(6) 0.4165(4) 0.055(2) Uani 1 1 d .
H17A H 1.1012 0.2987 0.3668 0.066 Uiso 1 1 calc R
C18 C 1.2698(7) 0.2586(7) 0.4264(5) 0.088(3) Uani 1 1 d .
H18A H 1.3205 0.2834 0.3800 0.132 Uiso 1 1 calc R
H18B H 1.2728 0.1756 0.4297 0.132 Uiso 1 1 calc R
H18C H 1.3033 0.2766 0.4757 0.132 Uiso 1 1 calc R
C19 C 1.1254(7) 0.4527(6) 0.4023(4) 0.066(2) Uani 1 1 d .
H19A H 1.1821 0.4717 0.3575 0.099 Uiso 1 1 calc R
H19B H 1.1504 0.4795 0.4511 0.099 Uiso 1 1 calc R
H19C H 1.0391 0.4903 0.3892 0.099 Uiso 1 1 calc R
C20 C 0.8397(7) 0.1172(6) 0.2320(4) 0.0423(18) Uani 1 1 d .
C21 C 0.7440(7) 0.0508(6) 0.2487(4) 0.048(2) Uani 1 1 d .
C22 C 0.7584(7) -0.0516(6) 0.2103(4) 0.057(2) Uani 1 1 d .
H22A H 0.6968 -0.0990 0.2195 0.068 Uiso 1 1 calc R
C23 C 0.8606(8) -0.0827(6) 0.1599(4) 0.054(2) Uani 1 1 d .
H23A H 0.8680 -0.1515 0.1356 0.064 Uiso 1 1 calc R
C24 C 0.9530(7) -0.0150(6) 0.1442(4) 0.055(2) Uani 1 1 d .
H24A H 1.0230 -0.0393 0.1105 0.066 Uiso 1 1 calc R
C25 C 0.9438(7) 0.0892(6) 0.1778(5) 0.052(2) Uani 1 1 d .
C26 C 1.0463(8) 0.1629(7) 0.1605(5) 0.069(2) Uani 1 1 d .
H26A H 1.0179 0.2360 0.1849 0.082 Uiso 1 1 calc R
C27 C 1.0640(8) 0.1941(7) 0.0680(6) 0.102(3) Uani 1 1 d .
H27A H 0.9832 0.2318 0.0446 0.154 Uiso 1 1 calc R
H27B H 1.0955 0.1239 0.0431 0.154 Uiso 1 1 calc R
H27C H 1.1245 0.2462 0.0581 0.154 Uiso 1 1 calc R
C28 C 1.1744(8) 0.1032(7) 0.1977(6) 0.101(3) Uani 1 1 d .
H28A H 1.1631 0.0836 0.2558 0.152 Uiso 1 1 calc R
H28B H 1.2347 0.1554 0.1879 0.152 Uiso 1 1 calc R
H28C H 1.2060 0.0330 0.1729 0.152 Uiso 1 1 calc R
C29 C 0.6295(7) 0.0839(6) 0.3063(5) 0.059(2) Uani 1 1 d .
H29A H 0.6341 0.1601 0.3236 0.071 Uiso 1 1 calc R
C30 C 0.6354(8) -0.0047(7) 0.3826(5) 0.099(3) Uani 1 1 d .
H30A H 0.5630 0.0178 0.4181 0.149 Uiso 1 1 calc R
H30B H 0.7131 -0.0070 0.4111 0.149 Uiso 1 1 calc R
H30C H 0.6337 -0.0808 0.3671 0.149 Uiso 1 1 calc R
C31 C 0.5039(8) 0.0964(7) 0.2617(5) 0.096(3) Uani 1 1 d .
H31A H 0.4333 0.1171 0.2988 0.144 Uiso 1 1 calc R
H31B H 0.4986 0.0235 0.2421 0.144 Uiso 1 1 calc R
H31C H 0.5007 0.1567 0.2159 0.144 Uiso 1 1 calc R
C32 C 0.3190(9) 0.8553(6) 0.0037(5) 0.106(3) Uani 1 1 d .
H32A H 0.3201 0.8338 -0.0510 0.159 Uiso 1 1 calc R
H32B H 0.3435 0.9306 0.0017 0.159 Uiso 1 1 calc R
H32C H 0.2342 0.8590 0.0272 0.159 Uiso 1 1 calc R
C33 C 0.1806(7) 0.5171(7) 0.0256(5) 0.089(3) Uani 1 1 d .
H33A H 0.0919 0.5500 0.0343 0.133 Uiso 1 1 calc R
H33B H 0.1906 0.4334 0.0284 0.133 Uiso 1 1 calc R
H33C H 0.2087 0.5482 -0.0276 0.133 Uiso 1 1 calc R
C34 C 0.4190(8) 0.7997(6) 0.1715(5) 0.101(3) Uani 1 1 d .
H34A H 0.4760 0.7469 0.2090 0.152 Uiso 1 1 calc R
H34B H 0.3324 0.8042 0.1920 0.152 Uiso 1 1 calc R
H34C H 0.4414 0.8761 0.1664 0.152 Uiso 1 1 calc R
C35 C 0.3207(8) 0.4166(6) 0.1770(5) 0.094(3) Uani 1 1 d .
H35A H 0.2471 0.4037 0.2104 0.141 Uiso 1 1 calc R
H35B H 0.3895 0.4223 0.2115 0.141 Uiso 1 1 calc R
H35C H 0.3470 0.3524 0.1452 0.141 Uiso 1 1 calc R
C36 C 0.5974(9) 0.7621(8) 0.0315(7) 0.146(5) Uani 1 1 d .
H36A H 0.6135 0.7360 -0.0218 0.219 Uiso 1 1 calc R
H36B H 0.6590 0.7163 0.0694 0.219 Uiso 1 1 calc R
H36C H 0.6044 0.8432 0.0281 0.219 Uiso 1 1 calc R
C37 C 0.1613(8) 0.6547(7) 0.1666(6) 0.119(4) Uani 1 1 d .
H37A H 0.0760 0.6557 0.1491 0.179 Uiso 1 1 calc R
H37B H 0.1798 0.7326 0.1572 0.179 Uiso 1 1 calc R
H37C H 0.1680 0.6268 0.2241 0.179 Uiso 1 1 calc R

loop_
_atom_site_aniso_label
_atom_site_aniso_U_11
_atom_site_aniso_U_22
_atom_site_aniso_U_33
_atom_site_aniso_U_23
_atom_site_aniso_U_13
_atom_site_aniso_U_12
Si1 0.0641(16) 0.0506(14) 0.0580(16) -0.0093(11) 0.0067(13) -0.0018(12)
N1 0.058(4) 0.033(4) 0.038(4) -0.011(3) 0.001(3) -0.001(3)
O1 0.080(4) 0.042(3) 0.056(3) -0.013(3) -0.011(3) 0.005(3)
C1 0.052(5) 0.033(5) 0.044(5) -0.005(4) -0.009(4) 0.006(4)
Na1 0.0572(19) 0.0565(18) 0.0465(18) -0.0072(14) -0.0077(15) 0.0047(14)
Si2 0.0615(16) 0.0477(14) 0.0696(17) -0.0119(12) 0.0006(13) -0.0027(12)
O2 0.058(3) 0.055(3) 0.042(3) -0.007(3) -0.018(3) 0.006(2)
N2 0.048(4) 0.036(4) 0.042(4) -0.004(3) -0.011(3) 0.001(3)
C2 0.106(7) 0.045(6) 0.066(6) -0.023(5) -0.035(5) 0.006(5)
N3 0.043(4) 0.036(3) 0.047(4) -0.007(3) -0.005(3) -0.004(3)
C3 0.051(5) 0.034(5) 0.063(6) -0.013(4) 0.007(4) -0.007(4)
O3 0.164(6) 0.050(4) 0.090(5) -0.015(3) -0.057(4) 0.021(4)
C4 0.048(5) 0.044(5) 0.044(5) -0.008(4) 0.001(4) -0.002(4)
C5 0.068(6) 0.051(5) 0.034(5) 0.001(4) -0.016(4) 0.001(4)
C6 0.179(10) 0.076(6) 0.049(6) -0.003(5) -0.008(6) -0.072(7)
C7 0.116(8) 0.066(6) 0.096(7) -0.032(5) -0.060(6) 0.052(5)
C8 0.051(6) 0.038(4) 0.030(5) -0.008(3) -0.004(4) 0.000(4)
C9 0.048(5) 0.034(4) 0.051(6) -0.006(4) -0.006(5) 0.004(4)
C10 0.052(5) 0.051(5) 0.049(6) -0.014(4) -0.007(5) 0.000(4)
C11 0.076(7) 0.053(5) 0.049(6) -0.007(4) -0.013(6) 0.006(5)
C12 0.072(7) 0.044(5) 0.045(6) -0.007(4) -0.006(5) -0.001(4)
C13 0.052(6) 0.039(5) 0.058(6) -0.012(4) -0.007(5) -0.001(4)
C14 0.062(6) 0.070(6) 0.051(5) -0.011(4) 0.003(5) -0.016(5)
C15 0.065(6) 0.102(7) 0.101(8) -0.010(6) 0.010(6) -0.006(5)
C16 0.102(8) 0.088(7) 0.120(8) 0.000(6) 0.010(6) -0.050(6)
C17 0.065(6) 0.046(5) 0.052(5) -0.013(4) 0.003(4) 0.000(4)
C18 0.067(6) 0.088(6) 0.092(7) 0.009(5) 0.009(5) 0.013(5)
C19 0.079(6) 0.059(6) 0.060(6) -0.011(4) 0.003(5) -0.010(4)
C20 0.049(5) 0.033(4) 0.043(5) -0.006(4) -0.015(4) 0.001(4)
C21 0.050(5) 0.041(5) 0.054(5) -0.009(4) -0.013(4) -0.007(4)
C22 0.062(6) 0.053(5) 0.057(6) -0.006(4) 0.003(5) -0.014(4)
C23 0.065(6) 0.053(5) 0.043(5) -0.017(4) -0.004(4) -0.002(5)
C24 0.055(6) 0.041(5) 0.066(6) -0.006(4) 0.008(4) -0.003(4)
C25 0.051(6) 0.037(5) 0.065(6) -0.004(4) -0.006(5) 0.002(4)
C26 0.062(6) 0.054(5) 0.092(7) -0.026(5) 0.002(5) -0.004(5)
C27 0.090(7) 0.098(7) 0.113(9) 0.004(6) 0.024(7) -0.020(6)
C28 0.075(7) 0.106(8) 0.128(9) -0.019(6) -0.011(6) -0.022(6)
C29 0.062(6) 0.057(5) 0.062(6) -0.015(4) 0.009(5) -0.013(4)
C30 0.104(8) 0.109(7) 0.077(7) 0.009(6) 0.026(6) -0.017(6)
C31 0.066(6) 0.096(7) 0.127(9) -0.047(6) 0.005(6) 0.006(5)
C32 0.171(10) 0.042(5) 0.101(8) 0.005(5) -0.031(7) -0.009(6)
C33 0.082(7) 0.087(7) 0.095(7) 0.009(5) -0.011(6) -0.020(5)
C34 0.131(8) 0.064(6) 0.106(8) -0.023(5) -0.037(7) 0.006(6)
C35 0.113(8) 0.091(7) 0.077(7) 0.020(5) -0.013(6) -0.037(6)
C36 0.126(9) 0.088(7) 0.244(14) -0.067(8) 0.068(9) -0.053(6)
C37 0.117(8) 0.090(7) 0.162(10) -0.054(7) 0.082(7) -0.042(6)

loop_
_atom_type_symbol
_atom_type_description
_atom_type_scat_dispersion_real
_atom_type_scat_dispersion_imag
_atom_type_scat_source
C C 0.0033 0.0016 'International Tables Vol C Tables 4.2.6.8 and 6.1.1.4'
H H 0.0000 0.0000 'International Tables Vol C Tables 4.2.6.8 and 6.1.1.4'
N N 0.0061 0.0033 'International Tables Vol C Tables 4.2.6.8 and 6.1.1.4'
O O 0.0106 0.0060 'International Tables Vol C Tables 4.2.6.8 and 6.1.1.4'
Si Si 0.0817 0.0704 'International Tables Vol C Tables 4.2.6.8 and 6.1.1.4'
Na Na 0.0362 0.0249 'International Tables Vol C Tables 4.2.6.8 and 6.1.1.4'

loop_
_geom_angle_atom_site_label_1
_geom_angle_atom_site_label_2
_geom_angle_atom_site_label_3
_geom_angle
_geom_angle_site_symmetry_1
_geom_angle_site_symmetry_3
N3 Si1 C35 112.2(3) . .
N3 Si1 C33 112.6(3) . .
C35 Si1 C33 104.4(4) . .
N3 Si1 C37 117.2(3) . .
C35 Si1 C37 105.0(4) . .
C33 Si1 C37 104.3(4) . .
N3 Si1 Na1 46.78(18) . 2_665
C35 Si1 Na1 116.2(3) . 2_665
C33 Si1 Na1 66.7(3) . 2_665
C37 Si1 Na1 138.8(3) . 2_665
N3 Si1 Na1 44.25(17) . .
C35 Si1 Na1 71.4(3) . .
C33 Si1 Na1 108.0(3) . .
C37 Si1 Na1 147.4(3) . .
Na1 Si1 Na1 55.50(9) 2_665 .
C3 N1 C1 122.3(6) . .
C3 N1 C8 121.3(5) . .
C1 N1 C8 116.4(5) . .
C2 C1 N1 120.5(7) . .
C2 C1 N2 119.7(6) . .
N1 C1 N2 119.8(6) . .
O2 Na1 N3 135.4(2) . .
O2 Na1 N3 122.98(19) . 2_665
N3 Na1 N3 101.63(17) . 2_665
O2 Na1 C33 88.3(2) . 2_665
N3 Na1 C33 114.5(2) . 2_665
N3 Na1 C33 64.8(2) 2_665 2_665
O2 Na1 Na1 173.49(19) . 2_665
N3 Na1 Na1 50.99(14) . 2_665
N3 Na1 Na1 50.63(13) 2_665 2_665
C33 Na1 Na1 89.40(18) 2_665 2_665
O2 Na1 Si1 111.91(15) . 2_665
N3 Na1 Si1 107.34(15) . 2_665
N3 Na1 Si1 30.59(13) 2_665 2_665
C33 Na1 Si1 34.60(15) 2_665 2_665
Na1 Na1 Si1 63.40(10) 2_665 2_665
O2 Na1 Si1 123.39(16) . .
N3 Na1 Si1 29.33(13) . .
N3 Na1 Si1 104.97(15) 2_665 .
C33 Na1 Si1 142.77(17) 2_665 .
Na1 Na1 Si1 61.10(9) 2_665 .
Si1 Na1 Si1 124.50(9) 2_665 .
O2 Na1 Si2 105.23(15) . 2_665
N3 Na1 Si2 114.85(16) . 2_665
N3 Na1 Si2 28.22(12) 2_665 2_665
C33 Na1 Si2 83.13(17) 2_665 2_665
Na1 Na1 Si2 68.44(10) 2_665 2_665
Si1 Na1 Si2 53.73(7) 2_665 2_665
Si1 Na1 Si2 103.92(9) . 2_665
N3 Si2 C32 113.9(3) . .
N3 Si2 C36 112.1(3) . .
C32 Si2 C36 107.1(5) . .
N3 Si2 C34 115.4(3) . .
C32 Si2 C34 103.9(4) . .
C36 Si2 C34 103.5(4) . .
N3 Si2 Na1 42.64(18) . 2_665
C32 Si2 Na1 87.2(3) . 2_665
C36 Si2 Na1 91.2(3) . 2_665
C34 Si2 Na1 157.9(3) . 2_665
C4 O2 Na1 149.6(5) . .
C4 N2 C1 122.7(6) . .
C4 N2 C20 121.2(6) . .
C1 N2 C20 116.0(5) . .
O3 C2 C1 177.8(9) . .
Si2 N3 Si1 124.6(3) . .
Si2 N3 Na1 123.4(3) . .
Si1 N3 Na1 106.4(2) . .
Si2 N3 Na1 109.1(3) . 2_665
Si1 N3 Na1 102.6(2) . 2_665
Na1 N3 Na1 78.37(17) . 2_665
O1 C3 N1 120.3(7) . .
O1 C3 C5 121.1(6) . .
N1 C3 C5 118.6(6) . .
O2 C4 N2 121.4(6) . .
O2 C4 C5 120.0(6) . .
N2 C4 C5 118.5(7) . .
C3 C5 C4 115.0(6) . .
C3 C5 C7 107.4(6) . .
C4 C5 C7 109.9(6) . .
C3 C5 C6 105.9(6) . .
C4 C5 C6 107.4(6) . .
C7 C5 C6 111.1(6) . .
C5 C6 H6A 109.5 . .
C5 C6 H6B 109.5 . .
H6A C6 H6B 109.5 . .
C5 C6 H6C 109.5 . .
H6A C6 H6C 109.5 . .
H6B C6 H6C 109.5 . .
C5 C7 H7A 109.5 . .
C5 C7 H7B 109.5 . .
H7A C7 H7B 109.5 . .
C5 C7 H7C 109.5 . .
H7A C7 H7C 109.5 . .
H7B C7 H7C 109.5 . .
C9 C8 C13 123.8(7) . .
C9 C8 N1 118.8(7) . .
C13 C8 N1 117.3(7) . .
C8 C9 C10 117.5(7) . .
C8 C9 C17 122.9(7) . .
C10 C9 C17 119.5(7) . .
C9 C10 C11 119.5(7) . .
C9 C10 H10A 120.2 . .
C11 C10 H10A 120.3 . .
C12 C11 C10 121.5(8) . .
C12 C11 H11A 119.3 . .
C10 C11 H11A 119.2 . .
C11 C12 C13 121.4(8) . .
C11 C12 H12A 119.3 . .
C13 C12 H12A 119.3 . .
C12 C13 C8 116.3(7) . .
C12 C13 C14 120.0(7) . .
C8 C13 C14 123.7(7) . .
C13 C14 C16 112.0(6) . .
C13 C14 C15 111.4(6) . .
C16 C14 C15 109.9(6) . .
C13 C14 H14A 107.8 . .
C16 C14 H14A 107.8 . .
C15 C14 H14A 107.8 . .
C14 C15 H15A 109.5 . .
C14 C15 H15B 109.5 . .
H15A C15 H15B 109.5 . .
C14 C15 H15C 109.5 . .
H15A C15 H15C 109.5 . .
H15B C15 H15C 109.5 . .
C14 C16 H16A 109.5 . .
C14 C16 H16B 109.5 . .
H16A C16 H16B 109.5 . .
C14 C16 H16C 109.5 . .
H16A C16 H16C 109.5 . .
H16B C16 H16C 109.5 . .
C19 C17 C18 111.0(7) . .
C19 C17 C9 110.7(5) . .
C18 C17 C9 113.8(6) . .
C19 C17 H17A 107.0 . .
C18 C17 H17A 107.0 . .
C9 C17 H17A 107.0 . .
C17 C18 H18A 109.5 . .
C17 C18 H18B 109.5 . .
H18A C18 H18B 109.5 . .
C17 C18 H18C 109.5 . .
H18A C18 H18C 109.5 . .
H18B C18 H18C 109.5 . .
C17 C19 H19A 109.5 . .
C17 C19 H19B 109.5 . .
H19A C19 H19B 109.5 . .
C17 C19 H19C 109.5 . .
H19A C19 H19C 109.5 . .
H19B C19 H19C 109.5 . .
C21 C20 C25 123.8(6) . .
C21 C20 N2 117.7(6) . .
C25 C20 N2 118.4(7) . .
C20 C21 C22 116.1(7) . .
C20 C21 C29 123.3(7) . .
C22 C21 C29 120.7(7) . .
C23 C22 C21 121.2(7) . .
C23 C22 H22A 119.4 . .
C21 C22 H22A 119.4 . .
C22 C23 C24 121.3(7) . .
C22 C23 H23A 119.3 . .
C24 C23 H23A 119.3 . .
C23 C24 C25 121.0(7) . .
C23 C24 H24A 119.5 . .
C25 C24 H24A 119.5 . .
C24 C25 C20 116.5(7) . .
C24 C25 C26 120.7(7) . .
C20 C25 C26 122.7(7) . .
C25 C26 C28 112.7(7) . .
C25 C26 C27 110.4(7) . .
C28 C26 C27 109.6(7) . .
C25 C26 H26A 108.0 . .
C28 C26 H26A 108.0 . .
C27 C26 H26A 108.0 . .
C26 C27 H27A 109.5 . .
C26 C27 H27B 109.5 . .
H27A C27 H27B 109.5 . .
C26 C27 H27C 109.5 . .
H27A C27 H27C 109.5 . .
H27B C27 H27C 109.5 . .
C26 C28 H28A 109.5 . .
C26 C28 H28B 109.5 . .
H28A C28 H28B 109.5 . .
C26 C28 H28C 109.5 . .
H28A C28 H28C 109.5 . .
H28B C28 H28C 109.5 . .
C30 C29 C31 111.5(7) . .
C30 C29 C21 110.8(6) . .
C31 C29 C21 110.7(6) . .
C30 C29 H29A 107.9 . .
C31 C29 H29A 107.9 . .
C21 C29 H29A 107.9 . .
C29 C30 H30A 109.5 . .
C29 C30 H30B 109.5 . .
H30A C30 H30B 109.5 . .
C29 C30 H30C 109.5 . .
H30A C30 H30C 109.5 . .
H30B C30 H30C 109.5 . .
C29 C31 H31A 109.5 . .
C29 C31 H31B 109.5 . .
H31A C31 H31B 109.5 . .
C29 C31 H31C 109.5 . .
H31A C31 H31C 109.5 . .
H31B C31 H31C 109.5 . .
Si2 C32 H32A 109.5 . .
Si2 C32 H32B 109.5 . .
H32A C32 H32B 109.5 . .
Si2 C32 H32C 109.5 . .
H32A C32 H32C 109.5 . .
H32B C32 H32C 109.5 . .
Si1 C33 Na1 78.7(3) . 2_665
Si1 C33 H33A 109.5 . .
Na1 C33 H33A 142.6 2_665 .
Si1 C33 H33B 109.5 . .
Na1 C33 H33B 101.1 2_665 .
H33A C33 H33B 109.5 . .
Si1 C33 H33C 109.5 . .
Na1 C33 H33C 37.7 2_665 .
H33A C33 H33C 109.5 . .
H33B C33 H33C 109.5 . .
Si2 C34 H34A 109.5 . .
Si2 C34 H34B 109.5 . .
H34A C34 H34B 109.5 . .
Si2 C34 H34C 109.5 . .
H34A C34 H34C 109.5 . .
H34B C34 H34C 109.5 . .
Si1 C35 H35A 109.5 . .
Si1 C35 H35B 109.5 . .
H35A C35 H35B 109.5 . .
Si1 C35 H35C 109.5 . .
H35A C35 H35C 109.5 . .
H35B C35 H35C 109.5 . .
Si2 C36 H36A 109.5 . .
Si2 C36 H36B 109.5 . .
H36A C36 H36B 109.5 . .
Si2 C36 H36C 109.5 . .
H36A C36 H36C 109.5 . .
H36B C36 H36C 109.5 . .
Si1 C37 H37A 109.5 . .
Si1 C37 H37B 109.5 . .
H37A C37 H37B 109.5 . .
Si1 C37 H37C 109.5 . .
H37A C37 H37C 109.5 . .
H37B C37 H37C 109.5 . .

loop_
_geom_bond_atom_site_label_1
_geom_bond_atom_site_label_2
_geom_bond_distance
_geom_bond_site_symmetry_2
Si1 N3 1.685(5) .
Si1 C35 1.861(7) .
Si1 C33 1.870(8) .
Si1 C37 1.875(7) .
Si1 Na1 3.231(3) 2_665
Si1 Na1 3.300(3) .
N1 C3 1.369(7) .
N1 C1 1.401(7) .
N1 C8 1.451(8) .
O1 C3 1.220(7) .
C1 C2 1.302(9) .
C1 N2 1.417(8) .
Na1 O2 2.228(5) .
Na1 N3 2.401(5) .
Na1 N3 2.413(6) 2_665
Na1 C33 3.025(8) 2_665
Na1 Na1 3.041(5) 2_665
Na1 Si1 3.231(3) 2_665
Na1 Si2 3.365(4) 2_665
Si2 N3 1.684(5) .
Si2 C32 1.856(7) .
Si2 C36 1.856(9) .
Si2 C34 1.885(8) .
Si2 Na1 3.365(4) 2_665
O2 C4 1.214(7) .
N2 C4 1.355(7) .
N2 C20 1.456(7) .
C2 O3 1.182(8) .
N3 Na1 2.413(6) 2_665
C3 C5 1.515(9) .
C4 C5 1.520(9) .
C5 C7 1.521(9) .
C5 C6 1.540(10) .
C6 H6A 0.9600 .
C6 H6B 0.9600 .
C6 H6C 0.9600 .
C7 H7A 0.9600 .
C7 H7B 0.9600 .
C7 H7C 0.9600 .
C8 C9 1.379(9) .
C8 C13 1.397(9) .
C9 C10 1.394(8) .
C9 C17 1.521(9) .
C10 C11 1.392(9) .
C10 H10A 0.9300 .
C11 C12 1.348(9) .
C11 H11A 0.9300 .
C12 C13 1.394(9) .
C12 H12A 0.9300 .
C13 C14 1.514(9) .
C14 C16 1.530(9) .
C14 C15 1.541(9) .
C14 H14A 0.9800 .
C15 H15A 0.9600 .
C15 H15B 0.9600 .
C15 H15C 0.9600 .
C16 H16A 0.9600 .
C16 H16B 0.9600 .
C16 H16C 0.9600 .
C17 C19 1.508(8) .
C17 C18 1.509(9) .
C17 H17A 0.9800 .
C18 H18A 0.9600 .
C18 H18B 0.9600 .
C18 H18C 0.9600 .
C19 H19A 0.9600 .
C19 H19B 0.9600 .
C19 H19C 0.9600 .
C20 C21 1.389(9) .
C20 C25 1.405(9) .
C21 C22 1.402(8) .
C21 C29 1.529(9) .
C22 C23 1.358(9) .
C22 H22A 0.9300 .
C23 C24 1.369(9) .
C23 H23A 0.9300 .
C24 C25 1.383(9) .
C24 H24A 0.9300 .
C25 C26 1.507(10) .
C26 C28 1.522(10) .
C26 C27 1.529(10) .
C26 H26A 0.9800 .
C27 H27A 0.9600 .
C27 H27B 0.9600 .
C27 H27C 0.9600 .
C28 H28A 0.9600 .
C28 H28B 0.9600 .
C28 H28C 0.9600 .
C29 C30 1.518(9) .
C29 C31 1.522(9) .
C29 H29A 0.9800 .
C30 H30A 0.9600 .
C30 H30B 0.9600 .
C30 H30C 0.9600 .
C31 H31A 0.9600 .
C31 H31B 0.9600 .
C31 H31C 0.9600 .
C32 H32A 0.9600 .
C32 H32B 0.9600 .
C32 H32C 0.9600 .
C33 Na1 3.025(8) 2_665
C33 H33A 0.9600 .
C33 H33B 0.9600 .
C33 H33C 0.9600 .
C34 H34A 0.9600 .
C34 H34B 0.9600 .
C34 H34C 0.9600 .
C35 H35A 0.9600 .
C35 H35B 0.9600 .
C35 H35C 0.9600 .
C36 H36A 0.9600 .
C36 H36B 0.9600 .
C36 H36C 0.9600 .
C37 H37A 0.9600 .
C37 H37B 0.9600 .
C37 H37C 0.9600 .
